data_2108569
loop_
_publ_author_name
'Ghanta, Sivaprasad'
'Roy, Nilanjan'
'Jana, Partha Pratim'

_publ_section_title
;
 Crystal structures of two very similar 2\\times 2\\times 2
 superstructures of \g-brass-related phases in ternary Ir--Cd--Cu system
;
_journal_coeditor_code DK5085
_journal_issue 1
_journal_name_full 'Acta Crystallographica Section B'
_journal_page_first
;
;
_journal_paper_doi 10.1107/S2052520619015488
_journal_volume 76
_journal_year 2020
_chemical_formula_sum 'Cd41 Ir8'
_chemical_formula_weight 6146.6
_space_group_IT_number 148
_space_group_name_Hall '-R 3'
_space_group_name_H-M_alt 'R -3 :H'
_symmetry_cell_setting trigonal
_symmetry_Int_Tables_number 148
_symmetry_space_group_name_Hall '-R 3'
_symmetry_space_group_name_H-M 'R -3 :H'
_cell_angle_alpha 90
_cell_angle_beta 90
_cell_angle_gamma 120
_cell_formula_units_Z 3
_cell_length_a 14.896(2)
_cell_length_b 14.896(2)
_cell_length_c 16.0338(10)
_cell_measurement_reflns_used 2399
_cell_measurement_temperature 293
_cell_measurement_theta_max 28.66
_cell_measurement_theta_min 2.99
_cell_volume 3081.1(6)
_computing_cell_refinement
;
CrysAlisPro, Agilent Technologies,
Version 1.171.35.21 (release 20-01-2012 CrysAlis171 .NET)
(compiled Jan 23 2012,18:06:46)
;
_computing_data_collection
;
CrysAlisPro, Agilent Technologies,
Version 1.171.35.21 (release 20-01-2012 CrysAlis171 .NET)
(compiled Jan 23 2012,18:06:46)
;
_computing_data_reduction
;
CrysAlisPro, Agilent Technologies,
Version 1.171.35.21 (release 20-01-2012 CrysAlis171 .NET)
(compiled Jan 23 2012,18:06:46)
;
_diffrn_ambient_temperature 293
_diffrn_detector_area_resol_mean 16.1367
_diffrn_measured_fraction_theta_full 0.98
_diffrn_measured_fraction_theta_max 0.89
_diffrn_measurement_device 'four-circle diffractometer'
_diffrn_measurement_device_type 'Xcalibur, Eos'
_diffrn_measurement_method '\w scans'
_diffrn_radiation_monochromator graphite
_diffrn_radiation_probe x-ray
_diffrn_radiation_source 'Enhance (Mo) X-ray Source'
_diffrn_radiation_type 'Mo K\a'
_diffrn_radiation_wavelength 0.7107
_diffrn_reflns_av_R_equivalents 0.0374
_diffrn_reflns_av_unetI/netI 0.0399
_diffrn_reflns_limit_h_max 19
_diffrn_reflns_limit_h_min -19
_diffrn_reflns_limit_k_max 16
_diffrn_reflns_limit_k_min -18
_diffrn_reflns_limit_l_max 10
_diffrn_reflns_limit_l_min -21
_diffrn_reflns_number 4540
_diffrn_reflns_theta_full 27.38
_diffrn_reflns_theta_max 28.73
_diffrn_reflns_theta_min 2.99
_exptl_absorpt_coefficient_mu 46.464
_exptl_absorpt_correction_T_max 1
_exptl_absorpt_correction_T_min 0.529
_exptl_absorpt_correction_type multi-scan
_exptl_absorpt_process_details
;
CrysAlisPro, Agilent Technologies,
Version 1.171.35.21 (release 20-01-2012 CrysAlis171 .NET)
(compiled Jan 23 2012,18:06:46)
Empirical absorption correction using spherical harmonics,
 implemented in SCALE3 ABSPACK scaling algorithm.
;
_exptl_crystal_colour 'Silvery with metallic luster'
_exptl_crystal_density_diffrn 9.9385
_exptl_crystal_description rod
_exptl_crystal_F_000 7752
_exptl_crystal_size_max 0.07
_exptl_crystal_size_mid 0.04
_exptl_crystal_size_min 0.04
_refine_diff_density_max 2.47
_refine_diff_density_min -2.07
_refine_ls_extinction_coef 680(30)
_refine_ls_extinction_method 'B-C type 1 Gaussian isotropic (Becker & Coppens, 1974)'
_refine_ls_goodness_of_fit_gt 1.09
_refine_ls_goodness_of_fit_ref 1.08
_refine_ls_number_constraints 0
_refine_ls_number_parameters 78
_refine_ls_number_reflns 1586
_refine_ls_number_restraints 0
_refine_ls_R_factor_all 0.0386
_refine_ls_R_factor_gt 0.0314
_refine_ls_shift/su_max 0.0163
_refine_ls_shift/su_mean 0.0016
_refine_ls_structure_factor_coef Fsqd
_refine_ls_weighting_details w=1/(\s^2^(I)+0.0016I^2^)
_refine_ls_weighting_scheme sigma
_refine_ls_wR_factor_gt 0.0748
_refine_ls_wR_factor_ref 0.0806
_reflns_number_gt 1349
_reflns_number_total 1586
_reflns_threshold_expression I>3\s(I)
_cod_data_source_file dk5085sup1.cif
_cod_data_source_block S1
_cod_depositor_comments
;
The following automatic conversions were performed:

data item '_diffrn_radiation_probe' value 'X-ray' was changed to
'x-ray' in accordance with the
/home/data/users/saulius/crontab/automatic-downloads/rss-feeds/IUCr/lib/dictionaries/cif_core.dic
dictionary named 'cif_core.dic' version 2.4.2 last updated on
2011-04-26.

Automatic conversion script
Id: cif_fix_values 7556 2019-12-06 15:28:31Z antanas 

 Changed the '_journal_coeditor_code' data item value
 from 'DK5085SUP1' to 'DK5085'.

 Antanas Vaitkus.
 2020-01-15
;
_cod_original_cell_volume 3080.9(6)
_cod_original_sg_symbol_H-M 'R -3'
_cod_original_formula_sum 'Ir8 Cd41'
_cod_database_code 2108569
_cod_database_fobs_code 2108569
_publcif_datablock.id {cfb66a26-cdcd-49e9-8308-ebef1109cdfc}

loop_
_space_group_symop_id
_space_group_symop_operation_xyz
1 x,y,z
2 -y,x-y,z
3 -x+y,-x,z
4 -x,-y,-z
5 y,-x+y,-z
6 x-y,x,-z
7 x+2/3,y+1/3,z+1/3
8 -y+2/3,x-y+1/3,z+1/3
9 -x+y+2/3,-x+1/3,z+1/3
10 -x+2/3,-y+1/3,-z+1/3
11 y+2/3,-x+y+1/3,-z+1/3
12 x-y+2/3,x+1/3,-z+1/3
13 x+1/3,y+2/3,z+2/3
14 -y+1/3,x-y+2/3,z+2/3
15 -x+y+1/3,-x+2/3,z+2/3
16 -x+1/3,-y+2/3,-z+2/3
17 y+1/3,-x+y+2/3,-z+2/3
18 x-y+1/3,x+2/3,-z+2/3

loop_
_atom_site_label
_atom_site_type_symbol
_atom_site_fract_x
_atom_site_fract_y
_atom_site_fract_z
_atom_site_adp_type
_atom_site_U_iso_or_equiv
_atom_site_site_symmetry_multiplicity
_atom_site_occupancy
_atom_site_calc_flag
Ir1 Ir 0.666667 0.333333 0.13878(5) Uani 0.0089(2) 6 1 d
Ir2 Ir 0.31364(4) 0.35554(4) 0.06929(3) Uani 0.00794(19) 18 1 d
Cd1 Cd 0.19985(7) 0.42510(7) 0.16409(5) Uani 0.0143(4) 18 1 d
Cd2 Cd 0.333333 0.666667 0.166667 Uani 0.0159(6) 3 1 d
Cd3 Cd 0.54301(7) 0.21847(7) -0.00564(6) Uani 0.0151(4) 18 1 d
Cd4 Cd 0.32290(7) 0.35006(7) -0.10039(6) Uani 0.0153(4) 18 1 d
Cd5 Cd 0.48083(7) 0.33110(7) 0.11560(6) Uani 0.0156(4) 18 1 d
Cd6 Cd 0.5 0.5 0 Uani 0.0154(5) 9 1 d
Cd7 Cd 0.31315(7) 0.18208(7) 0.00428(6) Uani 0.0152(4) 18 1 d
Cd8 Cd 0.666667 0.333333 0.333333 Uani 0.0234(7) 3 1 d
Cd9 Cd 0.51366(7) 0.16706(7) 0.21675(6) Uani 0.0163(4) 18 1 d

loop_
_atom_site_aniso_label
_atom_site_aniso_type_symbol
_atom_site_aniso_U_11
_atom_site_aniso_U_22
_atom_site_aniso_U_33
_atom_site_aniso_U_12
_atom_site_aniso_U_13
_atom_site_aniso_U_23
Ir1 Ir 0.0066(3) 0.0066(3) 0.0134(4) 0.00332(13) 0 0
Ir2 Ir 0.0071(2) 0.0078(2) 0.0088(2) 0.00364(19) 0.00024(16) 0.00028(16)
Cd1 Cd 0.0133(5) 0.0169(5) 0.0142(5) 0.0088(4) 0.0026(3) -0.0002(4)
Cd2 Cd 0.0150(7) 0.0150(7) 0.0177(11) 0.0075(4) 0 0
Cd3 Cd 0.0126(5) 0.0127(5) 0.0181(5) 0.0049(4) -0.0034(3) -0.0031(3)
Cd4 Cd 0.0174(5) 0.0171(5) 0.0095(5) 0.0073(4) 0.0011(3) -0.0005(3)
Cd5 Cd 0.0116(5) 0.0184(5) 0.0194(5) 0.0094(4) -0.0016(4) -0.0009(4)
Cd6 Cd 0.0095(6) 0.0162(7) 0.0167(7) 0.0035(5) 0.0032(5) 0.0031(5)
Cd7 Cd 0.0182(5) 0.0136(5) 0.0174(5) 0.0107(4) 0.0005(4) -0.0030(4)
Cd8 Cd 0.0225(8) 0.0225(8) 0.0250(13) 0.0113(4) 0 0
Cd9 Cd 0.0131(5) 0.0117(4) 0.0193(5) 0.0025(4) 0.0038(4) 0.0032(4)

loop_
_atom_type_symbol
_atom_type_scat_dispersion_real
_atom_type_scat_dispersion_imag
_atom_type_scat_source
Cd -0.8075 1.2024 'International Tables Vol C tables 4.2.6.8 and 6.1.1.1'
Ir -1.4442 7.9887 'International Tables Vol C tables 4.2.6.8 and 6.1.1.1'

loop_
_geom_angle_atom_site_label_1
_geom_angle_atom_site_label_2
_geom_angle_atom_site_label_3
_geom_angle_site_symmetry_1
_geom_angle_site_symmetry_3
_geom_angle
Cd3 Ir1 Cd3 . 2_655 63.71(3)
Cd3 Ir1 Cd3 . 3_665 63.71(3)
Cd3 Ir1 Cd5 . . 63.51(3)
Cd3 Ir1 Cd5 . 2_655 68.38(3)
Cd3 Ir1 Cd5 . 3_665 119.75(4)
Cd3 Ir1 Cd9 . . 80.41(3)
Cd3 Ir1 Cd9 . 2_655 134.33(4)
Cd3 Ir1 Cd9 . 3_665 124.92(4)
Cd3 Ir1 Cd3 2_655 3_665 63.71(4)
Cd3 Ir1 Cd5 2_655 . 119.75(4)
Cd3 Ir1 Cd5 2_655 2_655 63.51(4)
Cd3 Ir1 Cd5 2_655 3_665 68.38(3)
Cd3 Ir1 Cd9 2_655 . 124.92(4)
Cd3 Ir1 Cd9 2_655 2_655 80.41(3)
Cd3 Ir1 Cd9 2_655 3_665 134.33(4)
Cd3 Ir1 Cd5 3_665 . 68.38(4)
Cd3 Ir1 Cd5 3_665 2_655 119.75(4)
Cd3 Ir1 Cd5 3_665 3_665 63.51(3)
Cd3 Ir1 Cd9 3_665 . 134.33(4)
Cd3 Ir1 Cd9 3_665 2_655 124.92(4)
Cd3 Ir1 Cd9 3_665 3_665 80.41(3)
Cd5 Ir1 Cd5 . 2_655 118.24(3)
Cd5 Ir1 Cd5 . 3_665 118.24(4)
Cd5 Ir1 Cd9 . . 70.78(3)
Cd5 Ir1 Cd9 . 2_655 159.75(4)
Cd5 Ir1 Cd9 . 3_665 65.01(4)
Cd5 Ir1 Cd5 2_655 3_665 118.24(4)
Cd5 Ir1 Cd9 2_655 . 65.01(3)
Cd5 Ir1 Cd9 2_655 2_655 70.78(4)
Cd5 Ir1 Cd9 2_655 3_665 159.75(4)
Cd5 Ir1 Cd9 3_665 . 159.75(4)
Cd5 Ir1 Cd9 3_665 2_655 65.01(4)
Cd5 Ir1 Cd9 3_665 3_665 70.78(4)
Cd9 Ir1 Cd9 . 2_655 100.17(4)
Cd9 Ir1 Cd9 . 3_665 100.17(4)
Cd9 Ir1 Cd9 2_655 3_665 100.17(5)
Cd1 Ir2 Cd1 . 12_555 66.62(4)
Cd1 Ir2 Cd3 . 6_555 65.92(3)
Cd1 Ir2 Cd4 . . 126.52(4)
Cd1 Ir2 Cd4 . 8_555 71.09(4)
Cd1 Ir2 Cd5 . . 129.90(3)
Cd1 Ir2 Cd6 . . 118.97(3)
Cd1 Ir2 Cd7 . . 144.78(3)
Cd1 Ir2 Cd7 . 6_555 66.89(3)
Cd1 Ir2 Cd9 . 10_555 81.56(3)
Cd1 Ir2 Cd3 12_555 6_555 67.35(3)
Cd1 Ir2 Cd4 12_555 . 124.56(3)
Cd1 Ir2 Cd4 12_555 8_555 67.50(3)
Cd1 Ir2 Cd5 12_555 . 75.34(4)
Cd1 Ir2 Cd6 12_555 . 63.79(3)
Cd1 Ir2 Cd7 12_555 . 139.61(4)
Cd1 Ir2 Cd7 12_555 6_555 125.56(5)
Cd1 Ir2 Cd9 12_555 10_555 129.26(3)
Cd3 Ir2 Cd4 6_555 . 72.45(3)
Cd3 Ir2 Cd4 6_555 8_555 126.62(4)
Cd3 Ir2 Cd5 6_555 . 126.51(3)
Cd3 Ir2 Cd6 6_555 . 63.69(3)
Cd3 Ir2 Cd7 6_555 . 137.31(3)
Cd3 Ir2 Cd7 6_555 6_555 68.95(4)
Cd3 Ir2 Cd9 6_555 10_555 133.47(4)
Cd4 Ir2 Cd4 . 8_555 160.45(5)
Cd4 Ir2 Cd5 . . 101.52(4)
Cd4 Ir2 Cd6 . . 64.851(19)
Cd4 Ir2 Cd7 . . 64.86(3)
Cd4 Ir2 Cd7 . 6_555 67.78(3)
Cd4 Ir2 Cd9 . 10_555 106.06(3)
Cd4 Ir2 Cd5 8_555 . 64.77(4)
Cd4 Ir2 Cd6 8_555 . 116.86(2)
Cd4 Ir2 Cd7 8_555 . 95.90(4)
Cd4 Ir2 Cd7 8_555 6_555 120.04(3)
Cd4 Ir2 Cd9 8_555 10_555 65.19(3)
Cd5 Ir2 Cd6 . . 65.99(2)
Cd5 Ir2 Cd7 . . 64.33(3)
Cd5 Ir2 Cd7 . 6_555 159.11(4)
Cd5 Ir2 Cd9 . 10_555 99.75(4)
Cd6 Ir2 Cd7 . . 96.20(3)
Cd6 Ir2 Cd7 . 6_555 120.25(3)
Cd6 Ir2 Cd9 . 10_555 159.33(4)
Cd7 Ir2 Cd7 . 6_555 94.79(4)
Cd7 Ir2 Cd9 . 10_555 63.43(3)
Cd7 Ir2 Cd9 6_555 10_555 68.00(3)
Ir2 Cd1 Ir2 . 11_455 148.50(4)
Ir2 Cd1 Cd1 . 11_455 147.23(4)
Ir2 Cd1 Cd1 . 12_555 57.08(3)
Ir2 Cd1 Cd2 . . 106.03(3)
Ir2 Cd1 Cd3 . 7_455 143.02(4)
Ir2 Cd1 Cd3 . 6_555 58.11(3)
Ir2 Cd1 Cd4 . 6_555 110.39(4)
Ir2 Cd1 Cd6 . 8_555 108.35(4)
Ir2 Cd1 Cd7 . 6_555 55.03(4)
Ir2 Cd1 Cd1 11_455 11_455 56.30(3)
Ir2 Cd1 Cd1 11_455 12_555 142.95(4)
Ir2 Cd1 Cd2 11_455 . 105.40(4)
Ir2 Cd1 Cd3 11_455 7_455 56.99(3)
Ir2 Cd1 Cd3 11_455 6_555 144.79(6)
Ir2 Cd1 Cd4 11_455 6_555 54.34(3)
Ir2 Cd1 Cd6 11_455 8_555 56.47(2)
Ir2 Cd1 Cd7 11_455 6_555 109.77(4)
Cd1 Cd1 Cd1 11_455 12_555 119.93(4)
Cd1 Cd1 Cd2 11_455 . 59.99(3)
Cd1 Cd1 Cd3 11_455 7_455 59.18(3)
Cd1 Cd1 Cd3 11_455 6_555 90.83(4)
Cd1 Cd1 Cd4 11_455 6_555 62.57(4)
Cd1 Cd1 Cd6 11_455 8_555 104.42(4)
Cd1 Cd1 Cd7 11_455 6_555 103.35(5)
Cd1 Cd1 Cd2 12_555 . 59.99(3)
Cd1 Cd1 Cd3 12_555 7_455 88.46(3)
Cd1 Cd1 Cd3 12_555 6_555 61.51(3)
Cd1 Cd1 Cd4 12_555 6_555 162.32(4)
Cd1 Cd1 Cd6 12_555 8_555 95.56(3)
Cd1 Cd1 Cd7 12_555 6_555 106.80(4)
Cd2 Cd1 Cd3 . 7_455 59.55(2)
Cd2 Cd1 Cd3 . 6_555 60.33(2)
Cd2 Cd1 Cd4 . 6_555 118.63(5)
Cd2 Cd1 Cd6 . 8_555 112.48(3)
Cd2 Cd1 Cd7 . 6_555 119.03(3)
Cd3 Cd1 Cd3 7_455 6_555 119.87(4)
Cd3 Cd1 Cd4 7_455 6_555 106.08(4)
Cd3 Cd1 Cd6 7_455 8_555 57.89(3)
Cd3 Cd1 Cd7 7_455 6_555 161.58(6)
Cd3 Cd1 Cd4 6_555 6_555 101.77(4)
Cd3 Cd1 Cd6 6_555 8_555 156.88(5)
Cd3 Cd1 Cd7 6_555 6_555 62.11(3)
Cd4 Cd1 Cd6 6_555 8_555 100.68(3)
Cd4 Cd1 Cd7 6_555 6_555 57.20(4)
Cd6 Cd1 Cd7 8_555 6_555 128.40(4)
Cd1 Cd2 Cd1 . 2_665 119.98(4)
Cd1 Cd2 Cd1 . 3_565 119.98(3)
Cd1 Cd2 Cd1 . 10_565 180
Cd1 Cd2 Cd1 . 11_455 60.02(4)
Cd1 Cd2 Cd1 . 12_555 60.02(3)
Cd1 Cd2 Cd3 . 7_455 61.33(2)
Cd1 Cd2 Cd3 . 8_555 90.52(3)
Cd1 Cd2 Cd3 . 9_565 120.22(2)
Cd1 Cd2 Cd3 . 4_665 118.67(2)
Cd1 Cd2 Cd3 . 5_565 89.48(3)
Cd1 Cd2 Cd3 . 6_555 59.78(2)
Cd1 Cd2 Cd1 2_665 3_565 119.98(4)
Cd1 Cd2 Cd1 2_665 10_565 60.02(4)
Cd1 Cd2 Cd1 2_665 11_455 180
Cd1 Cd2 Cd1 2_665 12_555 60.02(4)
Cd1 Cd2 Cd3 2_665 7_455 120.22(3)
Cd1 Cd2 Cd3 2_665 8_555 61.33(2)
Cd1 Cd2 Cd3 2_665 9_565 90.52(3)
Cd1 Cd2 Cd3 2_665 4_665 59.78(3)
Cd1 Cd2 Cd3 2_665 5_565 118.67(2)
Cd1 Cd2 Cd3 2_665 6_555 89.48(3)
Cd1 Cd2 Cd1 3_565 10_565 60.02(3)
Cd1 Cd2 Cd1 3_565 11_455 60.02(4)
Cd1 Cd2 Cd1 3_565 12_555 180
Cd1 Cd2 Cd3 3_565 7_455 90.52(3)
Cd1 Cd2 Cd3 3_565 8_555 120.22(3)
Cd1 Cd2 Cd3 3_565 9_565 61.33(3)
Cd1 Cd2 Cd3 3_565 4_665 89.48(3)
Cd1 Cd2 Cd3 3_565 5_565 59.78(3)
Cd1 Cd2 Cd3 3_565 6_555 118.67(3)
Cd1 Cd2 Cd1 10_565 11_455 119.98(4)
Cd1 Cd2 Cd1 10_565 12_555 119.98(3)
Cd1 Cd2 Cd3 10_565 7_455 118.67(2)
Cd1 Cd2 Cd3 10_565 8_555 89.48(3)
Cd1 Cd2 Cd3 10_565 9_565 59.78(2)
Cd1 Cd2 Cd3 10_565 4_665 61.33(2)
Cd1 Cd2 Cd3 10_565 5_565 90.52(3)
Cd1 Cd2 Cd3 10_565 6_555 120.22(2)
Cd1 Cd2 Cd1 11_455 12_555 119.98(4)
Cd1 Cd2 Cd3 11_455 7_455 59.78(3)
Cd1 Cd2 Cd3 11_455 8_555 118.67(2)
Cd1 Cd2 Cd3 11_455 9_565 89.48(3)
Cd1 Cd2 Cd3 11_455 4_665 120.22(3)
Cd1 Cd2 Cd3 11_455 5_565 61.33(2)
Cd1 Cd2 Cd3 11_455 6_555 90.52(3)
Cd1 Cd2 Cd3 12_555 7_455 89.48(3)
Cd1 Cd2 Cd3 12_555 8_555 59.78(3)
Cd1 Cd2 Cd3 12_555 9_565 118.67(3)
Cd1 Cd2 Cd3 12_555 4_665 90.52(3)
Cd1 Cd2 Cd3 12_555 5_565 120.22(3)
Cd1 Cd2 Cd3 12_555 6_555 61.33(3)
Cd3 Cd2 Cd3 7_455 8_555 58.89(3)
Cd3 Cd2 Cd3 7_455 9_565 58.89(3)
Cd3 Cd2 Cd3 7_455 4_665 180
Cd3 Cd2 Cd3 7_455 5_565 121.11(3)
Cd3 Cd2 Cd3 7_455 6_555 121.11(3)
Cd3 Cd2 Cd3 8_555 9_565 58.89(4)
Cd3 Cd2 Cd3 8_555 4_665 121.11(3)
Cd3 Cd2 Cd3 8_555 5_565 180
Cd3 Cd2 Cd3 8_555 6_555 121.11(4)
Cd3 Cd2 Cd3 9_565 4_665 121.11(3)
Cd3 Cd2 Cd3 9_565 5_565 121.11(4)
Cd3 Cd2 Cd3 9_565 6_555 180
Cd3 Cd2 Cd3 4_665 5_565 58.89(3)
Cd3 Cd2 Cd3 4_665 6_555 58.89(3)
Cd3 Cd2 Cd3 5_565 6_555 58.89(4)
Ir1 Cd3 Ir2 . 5_555 148.15(3)
Ir1 Cd3 Cd1 . 13_544 145.79(5)
Ir1 Cd3 Cd1 . 5_555 145.82(5)
Ir1 Cd3 Cd2 . 13_544 107.87(3)
Ir1 Cd3 Cd3 . 2_655 58.14(3)
Ir1 Cd3 Cd3 . 3_665 58.14(3)
Ir1 Cd3 Cd5 . . 55.90(3)
Ir1 Cd3 Cd6 . 2_655 110.06(4)
Ir1 Cd3 Cd7 . . 111.64(4)
Ir2 Cd3 Cd1 5_555 13_544 55.66(3)
Ir2 Cd3 Cd1 5_555 5_555 55.96(3)
Ir2 Cd3 Cd2 5_555 13_544 103.98(3)
Ir2 Cd3 Cd3 5_555 2_655 143.61(5)
Ir2 Cd3 Cd3 5_555 3_665 144.70(5)
Ir2 Cd3 Cd5 5_555 . 107.97(4)
Ir2 Cd3 Cd6 5_555 2_655 55.81(2)
Ir2 Cd3 Cd7 5_555 . 53.05(3)
Cd1 Cd3 Cd1 13_544 5_555 59.31(4)
Cd1 Cd3 Cd2 13_544 13_544 59.12(2)
Cd1 Cd3 Cd3 13_544 2_655 90.20(4)
Cd1 Cd3 Cd3 13_544 3_665 119.68(4)
Cd1 Cd3 Cd5 13_544 . 158.00(5)
Cd1 Cd3 Cd6 13_544 2_655 57.27(3)
Cd1 Cd3 Cd7 13_544 . 102.26(3)
Cd1 Cd3 Cd2 5_555 13_544 59.89(3)
Cd1 Cd3 Cd3 5_555 2_655 120.45(4)
Cd1 Cd3 Cd3 5_555 3_665 90.51(4)
Cd1 Cd3 Cd5 5_555 . 99.98(5)
Cd1 Cd3 Cd6 5_555 2_655 104.03(4)
Cd1 Cd3 Cd7 5_555 . 58.16(3)
Cd2 Cd3 Cd3 13_544 2_655 60.56(3)
Cd2 Cd3 Cd3 13_544 3_665 60.56(2)
Cd2 Cd3 Cd5 13_544 . 119.31(4)
Cd2 Cd3 Cd6 13_544 2_655 111.52(3)
Cd2 Cd3 Cd7 13_544 . 114.91(4)
Cd3 Cd3 Cd3 2_655 3_665 60.00(4)
Cd3 Cd3 Cd5 2_655 . 108.19(4)
Cd3 Cd3 Cd6 2_655 2_655 97.05(5)
Cd3 Cd3 Cd7 2_655 . 161.90(5)
Cd3 Cd3 Cd5 3_665 . 63.53(4)
Cd3 Cd3 Cd6 3_665 2_655 157.00(5)
Cd3 Cd3 Cd7 3_665 . 102.10(5)
Cd5 Cd3 Cd6 . 2_655 129.15(3)
Cd5 Cd3 Cd7 . . 57.17(3)
Cd6 Cd3 Cd7 2_655 . 100.72(3)
Ir2 Cd4 Ir2 . 15_554 167.45(5)
Ir2 Cd4 Cd1 . 5_555 113.16(4)
Ir2 Cd4 Cd5 . 15_554 129.35(3)
Ir2 Cd4 Cd6 . . 58.051(19)
Ir2 Cd4 Cd7 . . 58.47(3)
Ir2 Cd4 Cd7 . 6_555 56.20(3)
Ir2 Cd4 Cd9 . 6_555 126.42(5)
Ir2 Cd4 Cd1 15_554 5_555 58.16(3)
Ir2 Cd4 Cd5 15_554 15_554 58.60(3)
Ir2 Cd4 Cd6 15_554 . 111.91(3)
Ir2 Cd4 Cd7 15_554 . 116.88(5)
Ir2 Cd4 Cd7 15_554 6_555 136.35(4)
Ir2 Cd4 Cd9 15_554 6_555 57.53(3)
Cd1 Cd4 Cd5 5_555 15_554 69.33(4)
Cd1 Cd4 Cd6 5_555 . 96.47(4)
Cd1 Cd4 Cd7 5_555 . 60.75(4)
Cd1 Cd4 Cd7 5_555 6_555 139.02(4)
Cd1 Cd4 Cd9 5_555 6_555 113.26(4)
Cd5 Cd4 Cd6 15_554 . 165.48(6)
Cd5 Cd4 Cd7 15_554 . 86.78(4)
Cd5 Cd4 Cd7 15_554 6_555 88.03(4)
Cd5 Cd4 Cd9 15_554 6_555 91.47(4)
Cd6 Cd4 Cd7 . . 88.73(3)
Cd6 Cd4 Cd7 . 6_555 105.35(4)
Cd6 Cd4 Cd9 . 6_555 91.57(3)
Cd7 Cd4 Cd7 . 6_555 85.14(4)
Cd7 Cd4 Cd9 . 6_555 173.98(6)
Cd7 Cd4 Cd9 6_555 6_555 100.56(5)
Ir1 Cd5 Ir2 . . 169.45(4)
Ir1 Cd5 Cd3 . . 60.59(3)
Ir1 Cd5 Cd4 . 8_555 132.31(4)
Ir1 Cd5 Cd6 . . 113.18(3)
Ir1 Cd5 Cd7 . . 123.41(5)
Ir1 Cd5 Cd9 . . 53.36(3)
Ir1 Cd5 Cd9 . 3_665 56.10(4)
Ir2 Cd5 Cd3 . . 116.45(4)
Ir2 Cd5 Cd4 . 8_555 56.63(3)
Ir2 Cd5 Cd6 . . 56.44(3)
Ir2 Cd5 Cd7 . . 57.69(3)
Ir2 Cd5 Cd9 . . 136.77(3)
Ir2 Cd5 Cd9 . 3_665 122.03(5)
Cd3 Cd5 Cd4 . 8_555 143.97(4)
Cd3 Cd5 Cd6 . . 98.11(3)
Cd3 Cd5 Cd7 . . 64.65(4)
Cd3 Cd5 Cd9 . . 71.98(4)
Cd3 Cd5 Cd9 . 3_665 113.84(5)
Cd4 Cd5 Cd6 8_555 . 102.86(5)
Cd4 Cd5 Cd7 8_555 . 87.41(4)
Cd4 Cd5 Cd9 8_555 . 90.83(4)
Cd4 Cd5 Cd9 8_555 3_665 95.21(4)
Cd6 Cd5 Cd7 . . 87.00(4)
Cd6 Cd5 Cd9 . . 165.84(4)
Cd6 Cd5 Cd9 . 3_665 90.12(3)
Cd7 Cd5 Cd9 . . 97.34(4)
Cd7 Cd5 Cd9 . 3_665 176.48(4)
Cd9 Cd5 Cd9 . 3_665 85.00(4)
Ir2 Cd6 Ir2 . 4_665 180
Ir2 Cd6 Cd1 . 15_554 120.26(2)
Ir2 Cd6 Cd1 . 12_555 59.74(2)
Ir2 Cd6 Cd3 . 3_665 119.50(2)
Ir2 Cd6 Cd3 . 6_555 60.50(2)
Ir2 Cd6 Cd4 . . 57.10(2)
Ir2 Cd6 Cd4 . 4_665 122.90(2)
Ir2 Cd6 Cd5 . . 57.57(2)
Ir2 Cd6 Cd5 . 4_665 122.43(2)
Ir2 Cd6 Cd1 4_665 15_554 59.74(2)
Ir2 Cd6 Cd1 4_665 12_555 120.26(2)
Ir2 Cd6 Cd3 4_665 3_665 60.50(2)
Ir2 Cd6 Cd3 4_665 6_555 119.50(2)
Ir2 Cd6 Cd4 4_665 . 122.90(2)
Ir2 Cd6 Cd4 4_665 4_665 57.10(2)
Ir2 Cd6 Cd5 4_665 . 122.43(2)
Ir2 Cd6 Cd5 4_665 4_665 57.57(2)
Cd1 Cd6 Cd1 15_554 12_555 180
Cd1 Cd6 Cd3 15_554 3_665 64.84(3)
Cd1 Cd6 Cd3 15_554 6_555 115.16(3)
Cd1 Cd6 Cd4 15_554 . 66.40(3)
Cd1 Cd6 Cd4 15_554 4_665 113.60(3)
Cd1 Cd6 Cd5 15_554 . 109.61(3)
Cd1 Cd6 Cd5 15_554 4_665 70.39(3)
Cd1 Cd6 Cd3 12_555 3_665 115.16(3)
Cd1 Cd6 Cd3 12_555 6_555 64.84(3)
Cd1 Cd6 Cd4 12_555 . 113.60(3)
Cd1 Cd6 Cd4 12_555 4_665 66.40(3)
Cd1 Cd6 Cd5 12_555 . 70.39(3)
Cd1 Cd6 Cd5 12_555 4_665 109.61(3)
Cd3 Cd6 Cd3 3_665 6_555 180
Cd3 Cd6 Cd4 3_665 . 111.67(3)
Cd3 Cd6 Cd4 3_665 4_665 68.33(3)
Cd3 Cd6 Cd5 3_665 . 64.44(3)
Cd3 Cd6 Cd5 3_665 4_665 115.56(3)
Cd3 Cd6 Cd4 6_555 . 68.33(3)
Cd3 Cd6 Cd4 6_555 4_665 111.67(3)
Cd3 Cd6 Cd5 6_555 . 115.56(3)
Cd3 Cd6 Cd5 6_555 4_665 64.44(3)
Cd4 Cd6 Cd4 . 4_665 180
Cd4 Cd6 Cd5 . . 91.60(3)
Cd4 Cd6 Cd5 . 4_665 88.40(3)
Cd4 Cd6 Cd5 4_665 . 88.40(3)
Cd4 Cd6 Cd5 4_665 4_665 91.60(3)
Cd5 Cd6 Cd5 . 4_665 180
Ir2 Cd7 Ir2 . 5_555 167.62(4)
Ir2 Cd7 Cd1 . 5_555 112.72(4)
Ir2 Cd7 Cd3 . . 110.88(3)
Ir2 Cd7 Cd4 . . 56.66(3)
Ir2 Cd7 Cd4 . 5_555 126.62(4)
Ir2 Cd7 Cd5 . . 57.98(3)
Ir2 Cd7 Cd9 . 14_544 132.00(5)
Ir2 Cd7 Cd9 . 10_555 57.56(3)
Ir2 Cd7 Cd1 5_555 5_555 58.08(4)
Ir2 Cd7 Cd3 5_555 . 58.00(3)
Ir2 Cd7 Cd4 5_555 . 117.99(4)
Ir2 Cd7 Cd4 5_555 5_555 56.02(3)
Ir2 Cd7 Cd5 5_555 . 113.67(5)
Ir2 Cd7 Cd9 5_555 14_544 56.09(4)
Ir2 Cd7 Cd9 5_555 10_555 134.44(4)
Cd1 Cd7 Cd3 5_555 . 59.73(3)
Cd1 Cd7 Cd4 5_555 . 62.05(4)
Cd1 Cd7 Cd4 5_555 5_555 108.60(5)
Cd1 Cd7 Cd5 5_555 . 101.92(4)
Cd1 Cd7 Cd9 5_555 14_544 72.86(3)
Cd1 Cd7 Cd9 5_555 10_555 154.35(6)
Cd3 Cd7 Cd4 . . 103.50(4)
Cd3 Cd7 Cd4 . 5_555 64.47(4)
Cd3 Cd7 Cd5 . . 58.18(3)
Cd3 Cd7 Cd9 . 14_544 111.93(5)
Cd3 Cd7 Cd9 . 10_555 144.39(4)
Cd4 Cd7 Cd4 . 5_555 167.95(5)
Cd4 Cd7 Cd5 . . 92.38(4)
Cd4 Cd7 Cd9 . 14_544 92.77(4)
Cd4 Cd7 Cd9 . 10_555 96.40(5)
Cd4 Cd7 Cd5 5_555 . 81.90(4)
Cd4 Cd7 Cd9 5_555 14_544 91.35(4)
Cd4 Cd7 Cd9 5_555 10_555 94.42(4)
Cd5 Cd7 Cd9 . 14_544 169.76(6)
Cd5 Cd7 Cd9 . 10_555 92.17(4)
Cd9 Cd7 Cd9 14_544 10_555 96.04(4)
Cd9 Cd8 Cd9 . 2_655 85.92(3)
Cd9 Cd8 Cd9 . 3_665 85.92(3)
Cd9 Cd8 Cd9 . 16_655 180
Cd9 Cd8 Cd9 . 17_555 94.08(3)
Cd9 Cd8 Cd9 . 18_545 94.08(3)
Cd9 Cd8 Cd9 2_655 3_665 85.92(4)
Cd9 Cd8 Cd9 2_655 16_655 94.08(3)
Cd9 Cd8 Cd9 2_655 17_555 180
Cd9 Cd8 Cd9 2_655 18_545 94.08(4)
Cd9 Cd8 Cd9 3_665 16_655 94.08(3)
Cd9 Cd8 Cd9 3_665 17_555 94.08(4)
Cd9 Cd8 Cd9 3_665 18_545 180
Cd9 Cd8 Cd9 16_655 17_555 85.92(3)
Cd9 Cd8 Cd9 16_655 18_545 85.92(3)
Cd9 Cd8 Cd9 17_555 18_545 85.92(4)
Ir1 Cd9 Ir2 . 10_555 167.84(4)
Ir1 Cd9 Cd4 . 5_555 112.15(4)
Ir1 Cd9 Cd5 . . 55.86(3)
Ir1 Cd9 Cd5 . 2_655 58.89(3)
Ir1 Cd9 Cd7 . 9_555 127.44(5)
Ir1 Cd9 Cd7 . 10_555 130.25(5)
Ir1 Cd9 Cd8 . . 65.77(2)
Ir2 Cd9 Cd4 10_555 5_555 57.28(3)
Ir2 Cd9 Cd5 10_555 . 122.91(4)
Ir2 Cd9 Cd5 10_555 2_655 112.52(5)
Ir2 Cd9 Cd7 10_555 9_555 55.90(3)
Ir2 Cd9 Cd7 10_555 10_555 59.02(3)
Ir2 Cd9 Cd8 10_555 . 125.70(4)
Cd4 Cd9 Cd5 5_555 . 80.17(4)
Cd4 Cd9 Cd5 5_555 2_655 89.85(4)
Cd4 Cd9 Cd7 5_555 9_555 103.98(4)
Cd4 Cd9 Cd7 5_555 10_555 88.85(4)
Cd4 Cd9 Cd8 5_555 . 170.71(6)
Cd5 Cd9 Cd5 . 2_655 102.53(4)
Cd5 Cd9 Cd7 . 9_555 171.33(5)
Cd5 Cd9 Cd7 . 10_555 86.71(4)
Cd5 Cd9 Cd8 . . 91.63(3)
Cd5 Cd9 Cd7 2_655 9_555 85.22(5)
Cd5 Cd9 Cd7 2_655 10_555 170.31(5)
Cd5 Cd9 Cd8 2_655 . 96.25(3)
Cd7 Cd9 Cd7 9_555 10_555 85.78(4)
Cd7 Cd9 Cd8 9_555 . 83.58(3)
Cd7 Cd9 Cd8 10_555 . 86.29(3)

loop_
_geom_bond_atom_site_label_1
_geom_bond_atom_site_label_2
_geom_bond_site_symmetry_2
_geom_bond_distance
Ir1 Cd3 . 2.9208(12)
Ir1 Cd3 2_655 2.9207(13)
Ir1 Cd3 3_665 2.9208(13)
Ir1 Cd5 . 2.7766(14)
Ir1 Cd5 2_655 2.7766(17)
Ir1 Cd5 3_665 2.7766(14)
Ir1 Cd9 . 2.6919(12)
Ir1 Cd9 2_655 2.6919(14)
Ir1 Cd9 3_665 2.6919(14)
Ir2 Cd1 . 2.8307(13)
Ir2 Cd1 12_555 2.8559(12)
Ir2 Cd3 6_555 2.9004(15)
Ir2 Cd4 . 2.7274(10)
Ir2 Cd4 8_555 2.7314(11)
Ir2 Cd5 . 2.7916(15)
Ir2 Cd6 . 2.7563(10)
Ir2 Cd7 . 2.7827(14)
Ir2 Cd7 6_555 2.7330(17)
Ir2 Cd9 10_555 2.7391(13)
Cd1 Cd1 11_455 3.123(2)
Cd1 Cd1 12_555 3.123(2)
Cd1 Cd2 . 3.1223(15)
Cd1 Cd3 7_455 3.1919(14)
Cd1 Cd3 6_555 3.1188(13)
Cd1 Cd4 6_555 3.1059(19)
Cd1 Cd6 8_555 2.9666(10)
Cd1 Cd7 6_555 3.0676(13)
Cd2 Cd3 7_455 3.1360(10)
Cd2 Cd3 8_555 3.1360(11)
Cd2 Cd3 9_565 3.1360(11)
Cd2 Cd3 4_665 3.1360(10)
Cd2 Cd3 5_565 3.1360(11)
Cd2 Cd3 6_555 3.1360(11)
Cd3 Cd3 2_655 3.0832(18)
Cd3 Cd3 3_665 3.0832(17)
Cd3 Cd5 . 3.0009(16)
Cd3 Cd6 2_655 2.9872(14)
Cd3 Cd7 . 3.1917(19)
Cd4 Cd5 15_554 2.9587(14)
Cd4 Cd6 . 2.9404(11)
Cd4 Cd7 . 2.9554(16)
Cd4 Cd7 6_555 3.0448(19)
Cd4 Cd9 6_555 2.9469(16)
Cd5 Cd6 . 3.0214(12)
Cd5 Cd7 . 2.9677(14)
Cd5 Cd9 . 3.1677(17)
Cd5 Cd9 3_665 2.9395(15)
Cd7 Cd9 14_544 3.0601(15)
Cd7 Cd9 10_555 2.9028(16)
Cd8 Cd9 . 3.0295(11)
Cd8 Cd9 2_655 3.0295(13)
Cd8 Cd9 3_665 3.0295(13)
Cd8 Cd9 16_655 3.0295(11)
Cd8 Cd9 17_555 3.0295(13)
Cd8 Cd9 18_545 3.0295(13)
